data_1509024
loop_
_publ_author_name
'Iandelli, A.'

_publ_section_title
;
 The structure of ternary compounds of the rare earths: R Ag Si
;
_journal_name_full 'Journal of the Less-Common Metals'
_journal_page_first 25
_journal_page_last 27
_journal_paper_doi 10.1016/0022-5088(85)90295-4
_journal_volume 113
_journal_year 1985
_chemical_formula_sum 'Ag0.67 Pr Si1.33'
_chemical_name_systematic 'Praseodymium siver phosphorus (1/0.67/1.33)'
_space_group_IT_number 191
_symmetry_space_group_name_Hall '-P 6 2'
_symmetry_space_group_name_H-M 'P 6/m m m'
_cell_angle_alpha 90
_cell_angle_beta 90
_cell_angle_gamma 120
_cell_formula_units_Z 1
_cell_length_a 4.253
_cell_length_b 4.253
_cell_length_c 4.157
_cell_volume 65.118
_citation_journal_id_ASTM JCOMAH
_cod_data_source_file silver0-1_151.cif
_cod_data_source_block Ag0.67Pr1Si1.33
_cod_original_cell_volume 65.11805
_cod_original_formula_sum 'Ag0.67 Pr1 Si1.33'
_cod_database_code 1509024

loop_
_symmetry_equiv_pos_as_xyz
x,y,z
x-y,x,z
-y,x-y,z
-x,-y,z
-x+y,-x,z
y,-x+y,z
-y,-x,-z
x-y,-y,-z
x,x-y,-z
y,x,-z
-x+y,y,-z
-x,-x+y,-z
-x,-y,-z
-x+y,-x,-z
y,-x+y,-z
x,y,-z
x-y,x,-z
-y,x-y,-z
y,x,z
-x+y,y,z
-x,-x+y,z
-y,-x,z
x-y,-y,z
x,x-y,z

loop_
_atom_site_label
_atom_site_type_symbol
_atom_site_fract_x
_atom_site_fract_y
_atom_site_fract_z
_atom_site_occupancy
Ag1 Ag 0.3333 0.6667 0.5 0.33
Pr1 Pr 0 0 0 1
Si1 Si 0.3333 0.6667 0.5 0.67
